data_4025802
loop_
_publ_author_name
'Li-Rong Wen'
'Chao Liu'
'Ming Li'
'Li-Juan Wang'

_publ_section_title
;
 Modulating the Reactivity of Heterocyclic Ketene Aminals in MCR:
 Selective Construction of
 Tetrahydrobenzo[b]imidazo[3,2,1-ij][1,8]naphthyridines
;
_journal_name_full 'Journal of Organic Chemistry'
_journal_page_first 7605
_journal_page_last 7614
_journal_paper_doi 10.1021/jo101454q
_journal_volume 75
_journal_year 2010
_chemical_formula_moiety 'C24 H21 Cl N2 O3'
_chemical_formula_sum 'C24 H21 Cl N2 O3'
_chemical_formula_weight 420.88
_chemical_name_systematic
; 
 ? 
;
_space_group_IT_number 14
_symmetry_cell_setting monoclinic
_symmetry_space_group_name_Hall '-P 2yn'
_symmetry_space_group_name_H-M 'P 1 21/n 1'
_atom_sites_solution_hydrogens geom
_atom_sites_solution_primary direct
_atom_sites_solution_secondary difmap
_audit_creation_method SHELXL-97
_cell_angle_alpha 90.00
_cell_angle_beta 96.237(10)
_cell_angle_gamma 90.00
_cell_formula_units_Z 8
_cell_length_a 15.082(7)
_cell_length_b 9.455(4)
_cell_length_c 28.430(13)
_cell_measurement_reflns_used 19976
_cell_measurement_temperature 273(2)
_cell_measurement_theta_max 25.05
_cell_measurement_theta_min 1.44
_cell_volume 4030(3)
_computing_structure_refinement 'SHELXL-97 (Sheldrick, 1997)'
_computing_structure_solution 'SHELXS-97 (Sheldrick, 1990)'
_diffrn_ambient_temperature 273(2)
_diffrn_measured_fraction_theta_full 0.998
_diffrn_measured_fraction_theta_max 0.998
_diffrn_measurement_device_type 'CCD area detector'
_diffrn_measurement_method 'phi and omega scans'
_diffrn_radiation_monochromator graphite
_diffrn_radiation_source 'fine-focus sealed tube'
_diffrn_radiation_type MoK\a
_diffrn_radiation_wavelength 0.71073
_diffrn_reflns_av_R_equivalents 0.0957
_diffrn_reflns_av_sigmaI/netI 0.1221
_diffrn_reflns_limit_h_max 16
_diffrn_reflns_limit_h_min -17
_diffrn_reflns_limit_k_max 11
_diffrn_reflns_limit_k_min -10
_diffrn_reflns_limit_l_max 31
_diffrn_reflns_limit_l_min -33
_diffrn_reflns_number 19976
_diffrn_reflns_theta_full 25.05
_diffrn_reflns_theta_max 25.05
_diffrn_reflns_theta_min 1.44
_exptl_absorpt_coefficient_mu 0.219
_exptl_absorpt_correction_T_max 0.9721
_exptl_absorpt_correction_T_min 0.9473
_exptl_absorpt_correction_type multi-scan
_exptl_absorpt_process_details 'SHELXTL  Ver. 5.10  DOS/WIN95/NT'
_exptl_crystal_colour brown
_exptl_crystal_density_diffrn 1.387
_exptl_crystal_density_meas 1.387
_exptl_crystal_density_method 'not measured'
_exptl_crystal_description Prism
_exptl_crystal_F_000 1760
_exptl_crystal_size_max 0.25
_exptl_crystal_size_mid 0.18
_exptl_crystal_size_min 0.13
_refine_diff_density_max 0.250
_refine_diff_density_min -0.233
_refine_diff_density_rms 0.055
_refine_ls_extinction_coef 0.0018(3)
_refine_ls_extinction_expression Fc^*^=kFc[1+0.001xFc^2^\l^3^/sin(2\q)]^-1/4^
_refine_ls_extinction_method SHELXL
_refine_ls_goodness_of_fit_ref 0.985
_refine_ls_hydrogen_treatment constr
_refine_ls_matrix_type full
_refine_ls_number_parameters 542
_refine_ls_number_reflns 7125
_refine_ls_number_restraints 0
_refine_ls_restrained_S_all 0.985
_refine_ls_R_factor_all 0.1628
_refine_ls_R_factor_gt 0.0632
_refine_ls_shift/su_max 0.000
_refine_ls_shift/su_mean 0.000
_refine_ls_structure_factor_coef Fsqd
_refine_ls_weighting_details 'calc w=1/[\s^2^(Fo^2^)+(0.0616P)^2^+0.0000P] where P=(Fo^2^+2Fc^2^)/3'
_refine_ls_weighting_scheme calc
_refine_ls_wR_factor_gt 0.1323
_refine_ls_wR_factor_ref 0.1757
_reflns_number_gt 3121
_reflns_number_total 7125
_reflns_threshold_expression >2sigma(I)
_cod_data_source_file jo101454q_si_001.cif
_cod_data_source_block 6c
_cod_depositor_comments
;
The following automatic conversions were performed:

'_symmetry_cell_setting' value 'Monoclinic' changed to 'monoclinic'
according to the built-in table from CIF Core dictionary named
'cif_core.dic' version 2.4.1 from 2010-06-29.

Automatic conversion script
Id: cif_fix_values 1646 2011-03-28 12:23:43Z adriana 
;
_cod_database_code 4025802

loop_
_symmetry_equiv_pos_as_xyz
'x, y, z'
'-x+1/2, y+1/2, -z+1/2'
'-x, -y, -z'
'x-1/2, -y-1/2, z-1/2'

loop_
_atom_site_label
_atom_site_type_symbol
_atom_site_fract_x
_atom_site_fract_y
_atom_site_fract_z
_atom_site_U_iso_or_equiv
_atom_site_adp_type
_atom_site_occupancy
_atom_site_symmetry_multiplicity
_atom_site_calc_flag
_atom_site_refinement_flags
_atom_site_disorder_assembly
_atom_site_disorder_group
Cl1 Cl -0.09930(9) 1.21624(13) 0.15269(4) 0.0852(4) Uani 1 1 d . . .
Cl2 Cl -0.20695(8) 0.86717(13) 0.96986(4) 0.0795(4) Uani 1 1 d . . .
O1 O 0.07996(17) 0.7337(3) 0.01942(9) 0.0613(8) Uani 1 1 d . . .
O2 O 0.4443(2) 0.4179(4) 0.10772(13) 0.1092(13) Uani 1 1 d . . .
O3 O 0.3703(2) 0.4543(3) 0.03718(12) 0.0731(9) Uani 1 1 d . . .
O4 O -0.18232(18) 0.4525(3) 0.78089(9) 0.0706(9) Uani 1 1 d . . .
O5 O 0.0407(2) 0.0450(3) 0.75021(11) 0.0896(11) Uani 1 1 d . . .
O6 O 0.1827(2) 0.1020(4) 0.76754(12) 0.0987(12) Uani 1 1 d . . .
C51 C 0.2160(3) 0.9321(5) 0.19494(13) 0.0628(12) Uani 1 1 d . . .
H1A H 0.1782 0.9200 0.2202 0.075 Uiso 1 1 calc R . .
H1B H 0.2356 1.0297 0.1945 0.075 Uiso 1 1 calc R . .
C52 C 0.2951(3) 0.8315(5) 0.20100(15) 0.0733(14) Uani 1 1 d . . .
H2A H 0.3503 0.8824 0.2096 0.088 Uiso 1 1 calc R . .
H2B H 0.2876 0.7608 0.2250 0.088 Uiso 1 1 calc R . .
C53 C 0.0618(3) 0.5048(4) 0.93827(13) 0.0576(11) Uani 1 1 d . . .
H3A H 0.0389 0.4715 0.9669 0.069 Uiso 1 1 calc R . .
H3B H 0.0881 0.5976 0.9441 0.069 Uiso 1 1 calc R . .
C54 C 0.1285(3) 0.4018(5) 0.92174(14) 0.0634(12) Uani 1 1 d . . .
H4A H 0.1867 0.4457 0.9218 0.076 Uiso 1 1 calc R . .
H4B H 0.1342 0.3188 0.9419 0.076 Uiso 1 1 calc R . .
C1 C -0.0367(3) 1.0921(4) 0.12547(16) 0.0571(11) Uani 1 1 d . . .
C2 C 0.0405(3) 1.0434(4) 0.14910(14) 0.0566(11) Uani 1 1 d . . .
H2 H 0.0599 1.0763 0.1793 0.068 Uiso 1 1 calc R . .
C3 C 0.0897(3) 0.9439(4) 0.12732(14) 0.0485(10) Uani 1 1 d . . .
C4 C 0.0596(3) 0.8910(4) 0.08222(13) 0.0438(10) Uani 1 1 d . . .
C5 C -0.0186(3) 0.9467(4) 0.05974(14) 0.0553(11) Uani 1 1 d . . .
H5 H -0.0390 0.9142 0.0296 0.066 Uiso 1 1 calc R . .
C6 C -0.0673(3) 1.0477(4) 0.08005(15) 0.0597(12) Uani 1 1 d . . .
H6 H -0.1190 1.0851 0.0640 0.072 Uiso 1 1 calc R . .
N1 N 0.1688(2) 0.8915(3) 0.14922(11) 0.0517(9) Uani 1 1 d . . .
C8 C 0.2176(3) 0.8003(4) 0.12615(15) 0.0487(10) Uani 1 1 d . . .
C9 C 0.1945(2) 0.7466(4) 0.08240(14) 0.0431(10) Uani 1 1 d . . .
C10 C 0.1108(3) 0.7840(4) 0.05831(14) 0.0479(10) Uani 1 1 d . . .
N2 N 0.2942(2) 0.7666(4) 0.15394(11) 0.0575(9) Uani 1 1 d . . .
C12 C 0.3465(3) 0.6560(5) 0.14152(16) 0.0591(12) Uani 1 1 d . . .
C13 C 0.3323(3) 0.6006(4) 0.09748(16) 0.0542(11) Uani 1 1 d . . .
C14 C 0.2617(3) 0.6575(4) 0.05994(14) 0.0522(11) Uani 1 1 d . . .
H14 H 0.2303 0.5770 0.0441 0.063 Uiso 1 1 calc R . .
C15 C 0.4145(3) 0.6070(5) 0.18059(17) 0.0933(17) Uani 1 1 d . . .
H15A H 0.4613 0.6758 0.1856 0.140 Uiso 1 1 calc R . .
H15B H 0.4390 0.5181 0.1720 0.140 Uiso 1 1 calc R . .
H15C H 0.3866 0.5956 0.2091 0.140 Uiso 1 1 calc R . .
C16 C 0.3020(3) 0.7447(4) 0.02289(15) 0.0515(11) Uani 1 1 d . . .
C17 C 0.3569(3) 0.8561(5) 0.03655(17) 0.0690(13) Uani 1 1 d . . .
H17 H 0.3705 0.8750 0.0686 0.083 Uiso 1 1 calc R . .
C18 C 0.3922(4) 0.9404(5) 0.0040(3) 0.0973(19) Uani 1 1 d . . .
H18 H 0.4295 1.0156 0.0137 0.117 Uiso 1 1 calc R . .
C19 C 0.3717(5) 0.9120(8) -0.0430(3) 0.113(2) Uani 1 1 d . . .
H19 H 0.3948 0.9686 -0.0655 0.136 Uiso 1 1 calc R . .
C20 C 0.3181(4) 0.8024(9) -0.0571(2) 0.112(2) Uani 1 1 d . . .
H20 H 0.3047 0.7833 -0.0892 0.134 Uiso 1 1 calc R . .
C21 C 0.2831(3) 0.7184(6) -0.02401(18) 0.0850(16) Uani 1 1 d . . .
H21 H 0.2462 0.6430 -0.0340 0.102 Uiso 1 1 calc R . .
C22 C 0.3883(3) 0.4841(5) 0.08357(19) 0.0685(13) Uani 1 1 d . . .
C23 C 0.4240(3) 0.3454(5) 0.0192(2) 0.0868(16) Uani 1 1 d . . .
H23A H 0.4131 0.2553 0.0339 0.104 Uiso 1 1 calc R . .
H23B H 0.4868 0.3681 0.0258 0.104 Uiso 1 1 calc R . .
C24 C 0.3983(4) 0.3381(5) -0.0325(2) 0.1019(18) Uani 1 1 d . . .
H24A H 0.3379 0.3052 -0.0386 0.153 Uiso 1 1 calc R . .
H24B H 0.4373 0.2739 -0.0465 0.153 Uiso 1 1 calc R . .
H24C H 0.4030 0.4304 -0.0461 0.153 Uiso 1 1 calc R . .
C25 C -0.1809(3) 0.7545(4) 0.92526(15) 0.0574(11) Uani 1 1 d . . .
C26 C -0.1030(3) 0.6776(4) 0.93111(15) 0.0533(11) Uani 1 1 d . . .
H26 H -0.0634 0.6864 0.9584 0.064 Uiso 1 1 calc R . .
C27 C -0.0852(3) 0.5862(4) 0.89497(14) 0.0480(10) Uani 1 1 d . . .
C28 C -0.1448(3) 0.5725(4) 0.85345(14) 0.0488(10) Uani 1 1 d . . .
C29 C -0.2213(3) 0.6551(5) 0.84936(16) 0.0621(12) Uani 1 1 d . . .
H29 H -0.2611 0.6487 0.8221 0.075 Uiso 1 1 calc R . .
C30 C -0.2395(3) 0.7456(5) 0.88454(17) 0.0650(13) Uani 1 1 d . . .
H30 H -0.2909 0.8007 0.8811 0.078 Uiso 1 1 calc R . .
N3 N -0.0083(2) 0.5081(3) 0.89863(11) 0.0478(8) Uani 1 1 d . . .
C32 C 0.0117(3) 0.4248(4) 0.86278(14) 0.0466(10) Uani 1 1 d . . .
C33 C -0.0424(3) 0.4034(4) 0.82187(13) 0.0469(10) Uani 1 1 d . . .
C34 C -0.1264(3) 0.4729(4) 0.81593(14) 0.0531(11) Uani 1 1 d . . .
N4 N 0.0924(2) 0.3645(3) 0.87415(11) 0.0501(9) Uani 1 1 d . . .
C36 C 0.1230(3) 0.2606(4) 0.84477(15) 0.0501(11) Uani 1 1 d . . .
C37 C 0.0751(3) 0.2327(4) 0.80323(15) 0.0526(11) Uani 1 1 d . . .
C38 C -0.0102(3) 0.3106(4) 0.78458(13) 0.0519(11) Uani 1 1 d . . .
H38 H -0.0564 0.2396 0.7758 0.062 Uiso 1 1 calc R . .
C39 C 0.2071(3) 0.1891(4) 0.86471(14) 0.0660(12) Uani 1 1 d . . .
H39A H 0.2171 0.1073 0.8460 0.099 Uiso 1 1 calc R . .
H39B H 0.2019 0.1608 0.8967 0.099 Uiso 1 1 calc R . .
H39C H 0.2562 0.2534 0.8642 0.099 Uiso 1 1 calc R . .
C40 C 0.0051(3) 0.3936(4) 0.74007(14) 0.0516(11) Uani 1 1 d . . .
C41 C -0.0217(3) 0.3424(5) 0.69536(15) 0.0712(14) Uani 1 1 d . . .
H41 H -0.0511 0.2560 0.6922 0.085 Uiso 1 1 calc R . .
C42 C -0.0061(4) 0.4155(6) 0.65537(17) 0.0859(16) Uani 1 1 d . . .
H42 H -0.0246 0.3789 0.6255 0.103 Uiso 1 1 calc R . .
C43 C 0.0371(4) 0.5430(6) 0.65992(18) 0.0861(16) Uani 1 1 d . . .
H43 H 0.0470 0.5944 0.6331 0.103 Uiso 1 1 calc R . .
C44 C 0.0657(3) 0.5946(5) 0.70368(18) 0.0814(15) Uani 1 1 d . . .
H44 H 0.0971 0.6794 0.7067 0.098 Uiso 1 1 calc R . .
C45 C 0.0482(3) 0.5221(5) 0.74318(15) 0.0663(13) Uani 1 1 d . . .
H45 H 0.0658 0.5604 0.7729 0.080 Uiso 1 1 calc R . .
C46 C 0.0969(4) 0.1170(5) 0.77166(16) 0.0659(13) Uani 1 1 d . . .
C47 C 0.2043(4) -0.0078(7) 0.7344(2) 0.127(2) Uani 1 1 d . . .
H47A H 0.1631 -0.0863 0.7353 0.153 Uiso 1 1 calc R . .
H47B H 0.2642 -0.0427 0.7433 0.153 Uiso 1 1 calc R . .
C48 C 0.1977(5) 0.0534(8) 0.6849(3) 0.174(3) Uani 1 1 d . . .
H48A H 0.1382 0.0875 0.6762 0.261 Uiso 1 1 calc R . .
H48B H 0.2114 -0.0187 0.6630 0.261 Uiso 1 1 calc R . .
H48C H 0.2391 0.1301 0.6841 0.261 Uiso 1 1 calc R . .

loop_
_atom_site_aniso_label
_atom_site_aniso_U_11
_atom_site_aniso_U_22
_atom_site_aniso_U_33
_atom_site_aniso_U_23
_atom_site_aniso_U_13
_atom_site_aniso_U_12
Cl1 0.0920(10) 0.0747(9) 0.0923(10) -0.0140(7) 0.0258(7) 0.0141(7)
Cl2 0.0705(9) 0.0779(9) 0.0924(10) -0.0061(7) 0.0201(7) 0.0159(7)
O1 0.0579(19) 0.071(2) 0.0526(18) -0.0140(16) -0.0055(15) 0.0043(15)
O2 0.114(3) 0.099(3) 0.108(3) 0.015(2) -0.016(2) 0.054(2)
O3 0.076(2) 0.0494(19) 0.093(3) -0.0060(18) 0.0041(19) 0.0195(16)
O4 0.057(2) 0.098(2) 0.0519(18) 0.0045(17) -0.0153(15) -0.0022(17)
O5 0.095(3) 0.086(2) 0.084(2) -0.028(2) -0.009(2) -0.021(2)
O6 0.073(3) 0.108(3) 0.117(3) -0.056(2) 0.021(2) -0.004(2)
C51 0.070(3) 0.073(3) 0.042(3) -0.004(2) -0.009(2) -0.015(3)
C52 0.087(4) 0.072(3) 0.055(3) 0.004(3) -0.019(3) -0.004(3)
C53 0.053(3) 0.074(3) 0.042(2) -0.009(2) -0.009(2) 0.005(2)
C54 0.065(3) 0.072(3) 0.051(3) -0.013(2) -0.010(2) 0.010(2)
C1 0.058(3) 0.053(3) 0.063(3) 0.003(2) 0.018(2) -0.001(2)
C2 0.063(3) 0.058(3) 0.050(3) -0.003(2) 0.009(2) -0.007(2)
C3 0.048(3) 0.049(3) 0.049(3) 0.006(2) 0.006(2) -0.006(2)
C4 0.046(3) 0.043(2) 0.042(2) 0.002(2) 0.004(2) -0.004(2)
C5 0.053(3) 0.060(3) 0.053(3) -0.001(2) 0.003(2) -0.003(2)
C6 0.058(3) 0.060(3) 0.061(3) 0.005(3) 0.007(2) 0.006(2)
N1 0.061(2) 0.051(2) 0.042(2) -0.0027(18) -0.0019(18) -0.0056(19)
C8 0.050(3) 0.046(3) 0.049(3) 0.007(2) -0.002(2) -0.007(2)
C9 0.043(2) 0.038(2) 0.047(3) 0.005(2) 0.000(2) -0.0035(19)
C10 0.054(3) 0.043(3) 0.047(3) 0.004(2) 0.007(2) -0.009(2)
N2 0.057(2) 0.062(2) 0.049(2) -0.0018(19) -0.0148(18) 0.000(2)
C12 0.056(3) 0.049(3) 0.069(3) 0.015(3) -0.010(2) -0.004(2)
C13 0.054(3) 0.040(3) 0.065(3) 0.007(2) -0.007(2) 0.005(2)
C14 0.049(3) 0.045(2) 0.061(3) 0.003(2) -0.002(2) -0.007(2)
C15 0.093(4) 0.078(4) 0.097(4) 0.009(3) -0.040(3) 0.018(3)
C16 0.046(3) 0.049(3) 0.060(3) 0.001(2) 0.006(2) 0.010(2)
C17 0.079(4) 0.050(3) 0.084(4) -0.003(3) 0.035(3) -0.002(3)
C18 0.105(5) 0.059(3) 0.140(6) 0.004(4) 0.069(5) 0.001(3)
C19 0.111(6) 0.116(6) 0.125(6) 0.048(5) 0.064(5) 0.033(4)
C20 0.096(5) 0.172(7) 0.067(4) 0.023(5) 0.009(4) 0.010(5)
C21 0.078(4) 0.113(4) 0.064(4) 0.004(3) 0.008(3) -0.015(3)
C22 0.065(3) 0.061(3) 0.078(4) 0.018(3) 0.002(3) 0.000(3)
C23 0.075(4) 0.062(3) 0.123(5) -0.010(3) 0.011(3) 0.014(3)
C24 0.099(5) 0.089(4) 0.117(5) -0.021(4) 0.010(4) 0.021(3)
C25 0.053(3) 0.056(3) 0.066(3) 0.004(2) 0.017(2) -0.003(2)
C26 0.045(3) 0.056(3) 0.060(3) 0.008(2) 0.008(2) 0.003(2)
C27 0.044(3) 0.050(3) 0.051(3) 0.009(2) 0.008(2) -0.002(2)
C28 0.042(3) 0.056(3) 0.049(3) 0.011(2) 0.005(2) -0.003(2)
C29 0.055(3) 0.066(3) 0.065(3) 0.017(3) 0.004(2) 0.001(3)
C30 0.048(3) 0.067(3) 0.079(3) 0.018(3) 0.004(3) 0.010(2)
N3 0.045(2) 0.058(2) 0.040(2) 0.0020(18) 0.0033(17) 0.0018(17)
C32 0.042(3) 0.051(3) 0.047(3) 0.007(2) 0.003(2) -0.003(2)
C33 0.043(3) 0.057(3) 0.040(2) 0.005(2) 0.002(2) -0.005(2)
C34 0.050(3) 0.060(3) 0.048(3) 0.015(2) 0.002(2) -0.008(2)
N4 0.044(2) 0.061(2) 0.044(2) -0.0078(18) 0.0003(16) 0.0041(18)
C36 0.043(3) 0.046(3) 0.061(3) 0.001(2) 0.005(2) -0.007(2)
C37 0.052(3) 0.049(3) 0.056(3) -0.006(2) 0.006(2) -0.007(2)
C38 0.053(3) 0.057(3) 0.044(2) -0.001(2) -0.002(2) -0.010(2)
C39 0.062(3) 0.064(3) 0.070(3) -0.011(2) -0.003(2) 0.009(2)
C40 0.050(3) 0.061(3) 0.044(3) -0.003(2) 0.005(2) -0.007(2)
C41 0.093(4) 0.068(3) 0.051(3) -0.008(3) 0.000(3) -0.018(3)
C42 0.117(5) 0.090(4) 0.051(3) -0.005(3) 0.012(3) -0.020(4)
C43 0.114(5) 0.088(4) 0.059(3) 0.011(3) 0.021(3) -0.010(4)
C44 0.092(4) 0.078(4) 0.075(4) 0.002(3) 0.013(3) -0.026(3)
C45 0.076(3) 0.072(3) 0.051(3) -0.006(3) 0.010(2) -0.020(3)
C46 0.070(4) 0.058(3) 0.068(3) -0.005(3) 0.002(3) -0.001(3)
C47 0.099(5) 0.129(5) 0.157(6) -0.076(5) 0.030(4) 0.015(4)
C48 0.195(8) 0.195(8) 0.149(7) -0.070(6) 0.092(6) -0.016(6)

loop_
_atom_type_symbol
_atom_type_description
_atom_type_scat_dispersion_real
_atom_type_scat_dispersion_imag
_atom_type_scat_source
C C 0.0033 0.0016 'International Tables Vol C Tables 4.2.6.8 and 6.1.1.4'
H H 0.0000 0.0000 'International Tables Vol C Tables 4.2.6.8 and 6.1.1.4'
N N 0.0061 0.0033 'International Tables Vol C Tables 4.2.6.8 and 6.1.1.4'
O O 0.0106 0.0060 'International Tables Vol C Tables 4.2.6.8 and 6.1.1.4'
Cl Cl 0.1484 0.1585 'International Tables Vol C Tables 4.2.6.8 and 6.1.1.4'

loop_
_geom_angle_atom_site_label_1
_geom_angle_atom_site_label_2
_geom_angle_atom_site_label_3
_geom_angle
_geom_angle_site_symmetry_1
_geom_angle_site_symmetry_3
_geom_angle_publ_flag
C22 O3 C23 115.9(4) . . ?
C46 O6 C47 115.0(4) . . ?
N1 C51 C52 103.7(3) . . ?
N1 C51 H1A 111.0 . . ?
C52 C51 H1A 111.0 . . ?
N1 C51 H1B 111.0 . . ?
C52 C51 H1B 111.0 . . ?
H1A C51 H1B 109.0 . . ?
N2 C52 C51 103.2(3) . . ?
N2 C52 H2A 111.1 . . ?
C51 C52 H2A 111.1 . . ?
N2 C52 H2B 111.1 . . ?
C51 C52 H2B 111.1 . . ?
H2A C52 H2B 109.1 . . ?
N3 C53 C54 103.0(3) . . ?
N3 C53 H3A 111.2 . . ?
C54 C53 H3A 111.2 . . ?
N3 C53 H3B 111.2 . . ?
C54 C53 H3B 111.2 . . ?
H3A C53 H3B 109.1 . . ?
N4 C54 C53 104.6(3) . . ?
N4 C54 H4A 110.8 . . ?
C53 C54 H4A 110.8 . . ?
N4 C54 H4B 110.8 . . ?
C53 C54 H4B 110.8 . . ?
H4A C54 H4B 108.9 . . ?
C2 C1 C6 122.5(4) . . ?
C2 C1 Cl1 119.1(4) . . ?
C6 C1 Cl1 118.5(4) . . ?
C1 C2 C3 118.7(4) . . ?
C1 C2 H2 120.6 . . ?
C3 C2 H2 120.6 . . ?
N1 C3 C2 121.5(4) . . ?
N1 C3 C4 117.6(4) . . ?
C2 C3 C4 120.9(4) . . ?
C5 C4 C3 117.4(4) . . ?
C5 C4 C10 120.6(4) . . ?
C3 C4 C10 121.9(4) . . ?
C6 C5 C4 122.7(4) . . ?
C6 C5 H5 118.7 . . ?
C4 C5 H5 118.7 . . ?
C5 C6 C1 117.7(4) . . ?
C5 C6 H6 121.2 . . ?
C1 C6 H6 121.2 . . ?
C8 N1 C3 120.2(3) . . ?
C8 N1 C51 111.1(4) . . ?
C3 N1 C51 128.4(4) . . ?
N1 C8 C9 125.9(4) . . ?
N1 C8 N2 109.9(4) . . ?
C9 C8 N2 124.2(4) . . ?
C8 C9 C10 118.6(4) . . ?
C8 C9 C14 118.7(4) . . ?
C10 C9 C14 122.6(4) . . ?
O1 C10 C9 124.2(4) . . ?
O1 C10 C4 120.3(4) . . ?
C9 C10 C4 115.5(4) . . ?
C8 N2 C12 120.0(4) . . ?
C8 N2 C52 110.6(4) . . ?
C12 N2 C52 126.9(4) . . ?
C13 C12 N2 119.6(4) . . ?
C13 C12 C15 126.3(4) . . ?
N2 C12 C15 114.1(4) . . ?
C12 C13 C22 120.1(4) . . ?
C12 C13 C14 122.7(4) . . ?
C22 C13 C14 117.1(4) . . ?
C9 C14 C16 109.2(3) . . ?
C9 C14 C13 110.5(3) . . ?
C16 C14 C13 112.2(3) . . ?
C9 C14 H14 108.3 . . ?
C16 C14 H14 108.3 . . ?
C13 C14 H14 108.3 . . ?
C12 C15 H15A 109.5 . . ?
C12 C15 H15B 109.5 . . ?
H15A C15 H15B 109.5 . . ?
C12 C15 H15C 109.5 . . ?
H15A C15 H15C 109.5 . . ?
H15B C15 H15C 109.5 . . ?
C21 C16 C17 118.4(4) . . ?
C21 C16 C14 121.8(4) . . ?
C17 C16 C14 119.8(4) . . ?
C16 C17 C18 121.5(5) . . ?
C16 C17 H17 119.3 . . ?
C18 C17 H17 119.3 . . ?
C19 C18 C17 118.9(6) . . ?
C19 C18 H18 120.6 . . ?
C17 C18 H18 120.6 . . ?
C20 C19 C18 120.4(6) . . ?
C20 C19 H19 119.8 . . ?
C18 C19 H19 119.8 . . ?
C19 C20 C21 120.1(6) . . ?
C19 C20 H20 119.9 . . ?
C21 C20 H20 119.9 . . ?
C16 C21 C20 120.7(5) . . ?
C16 C21 H21 119.6 . . ?
C20 C21 H21 119.6 . . ?
O2 C22 O3 120.2(5) . . ?
O2 C22 C13 128.7(5) . . ?
O3 C22 C13 111.1(4) . . ?
O3 C23 C24 106.9(4) . . ?
O3 C23 H23A 110.4 . . ?
C24 C23 H23A 110.3 . . ?
O3 C23 H23B 110.3 . . ?
C24 C23 H23B 110.4 . . ?
H23A C23 H23B 108.6 . . ?
C23 C24 H24A 109.5 . . ?
C23 C24 H24B 109.5 . . ?
H24A C24 H24B 109.5 . . ?
C23 C24 H24C 109.5 . . ?
H24A C24 H24C 109.5 . . ?
H24B C24 H24C 109.5 . . ?
C26 C25 C30 122.0(4) . . ?
C26 C25 Cl2 119.7(4) . . ?
C30 C25 Cl2 118.4(4) . . ?
C25 C26 C27 118.0(4) . . ?
C25 C26 H26 121.0 . . ?
C27 C26 H26 121.0 . . ?
N3 C27 C26 120.5(4) . . ?
N3 C27 C28 118.2(4) . . ?
C26 C27 C28 121.3(4) . . ?
C29 C28 C27 117.9(4) . . ?
C29 C28 C34 121.3(4) . . ?
C27 C28 C34 120.8(4) . . ?
C30 C29 C28 121.5(4) . . ?
C30 C29 H29 119.2 . . ?
C28 C29 H29 119.2 . . ?
C29 C30 C25 119.4(4) . . ?
C29 C30 H30 120.3 . . ?
C25 C30 H30 120.3 . . ?
C32 N3 C27 121.0(3) . . ?
C32 N3 C53 111.6(3) . . ?
C27 N3 C53 127.3(3) . . ?
N3 C32 N4 109.6(3) . . ?
N3 C32 C33 124.8(4) . . ?
N4 C32 C33 125.6(4) . . ?
C32 C33 C34 118.5(4) . . ?
C32 C33 C38 118.8(4) . . ?
C34 C33 C38 122.7(4) . . ?
O4 C34 C33 122.7(4) . . ?
O4 C34 C28 120.9(4) . . ?
C33 C34 C28 116.4(4) . . ?
C32 N4 C36 120.0(3) . . ?
C32 N4 C54 111.1(3) . . ?
C36 N4 C54 127.9(3) . . ?
C37 C36 N4 118.8(4) . . ?
C37 C36 C39 126.8(4) . . ?
N4 C36 C39 114.4(4) . . ?
C36 C37 C46 123.2(4) . . ?
C36 C37 C38 124.3(4) . . ?
C46 C37 C38 112.4(4) . . ?
C33 C38 C37 111.2(3) . . ?
C33 C38 C40 112.1(3) . . ?
C37 C38 C40 109.7(3) . . ?
C33 C38 H38 107.9 . . ?
C37 C38 H38 107.9 . . ?
C40 C38 H38 107.9 . . ?
C36 C39 H39A 109.5 . . ?
C36 C39 H39B 109.5 . . ?
H39A C39 H39B 109.5 . . ?
C36 C39 H39C 109.5 . . ?
H39A C39 H39C 109.5 . . ?
H39B C39 H39C 109.5 . . ?
C45 C40 C41 117.3(4) . . ?
C45 C40 C38 120.8(4) . . ?
C41 C40 C38 121.9(4) . . ?
C42 C41 C40 121.9(4) . . ?
C42 C41 H41 119.1 . . ?
C40 C41 H41 119.1 . . ?
C43 C42 C41 119.2(5) . . ?
C43 C42 H42 120.4 . . ?
C41 C42 H42 120.4 . . ?
C44 C43 C42 120.1(5) . . ?
C44 C43 H43 119.9 . . ?
C42 C43 H43 119.9 . . ?
C43 C44 C45 120.0(5) . . ?
C43 C44 H44 120.0 . . ?
C45 C44 H44 120.0 . . ?
C44 C45 C40 121.5(4) . . ?
C44 C45 H45 119.2 . . ?
C40 C45 H45 119.2 . . ?
O5 C46 O6 122.7(5) . . ?
O5 C46 C37 122.5(5) . . ?
O6 C46 C37 114.8(4) . . ?
O6 C47 C48 109.3(5) . . ?
O6 C47 H47A 109.8 . . ?
C48 C47 H47A 109.8 . . ?
O6 C47 H47B 109.8 . . ?
C48 C47 H47B 109.8 . . ?
H47A C47 H47B 108.3 . . ?
C47 C48 H48A 109.5 . . ?
C47 C48 H48B 109.5 . . ?
H48A C48 H48B 109.5 . . ?
C47 C48 H48C 109.5 . . ?
H48A C48 H48C 109.5 . . ?
H48B C48 H48C 109.5 . . ?

loop_
_geom_bond_atom_site_label_1
_geom_bond_atom_site_label_2
_geom_bond_distance
_geom_bond_site_symmetry_2
_geom_bond_publ_flag
Cl1 C1 1.740(4) . ?
Cl2 C25 1.733(4) . ?
O1 C10 1.246(4) . ?
O2 C22 1.204(5) . ?
O3 C22 1.347(5) . ?
O3 C23 1.438(5) . ?
O4 C34 1.248(4) . ?
O5 C46 1.201(5) . ?
O6 C46 1.319(5) . ?
O6 C47 1.462(6) . ?
C51 N1 1.464(4) . ?
C51 C52 1.521(5) . ?
C51 H1A 0.9700 . ?
C51 H1B 0.9700 . ?
C52 N2 1.471(5) . ?
C52 H2A 0.9700 . ?
C52 H2B 0.9700 . ?
C53 N3 1.459(4) . ?
C53 C54 1.512(5) . ?
C53 H3A 0.9700 . ?
C53 H3B 0.9700 . ?
C54 N4 1.446(4) . ?
C54 H4A 0.9700 . ?
C54 H4B 0.9700 . ?
C1 C2 1.360(5) . ?
C1 C6 1.389(5) . ?
C2 C3 1.385(5) . ?
C2 H2 0.9300 . ?
C3 N1 1.376(5) . ?
C3 C4 1.405(5) . ?
C4 C5 1.384(5) . ?
C4 C10 1.481(5) . ?
C5 C6 1.370(5) . ?
C5 H5 0.9300 . ?
C6 H6 0.9300 . ?
N1 C8 1.349(5) . ?
C8 C9 1.353(5) . ?
C8 N2 1.364(5) . ?
C9 C10 1.415(5) . ?
C9 C14 1.512(5) . ?
N2 C12 1.378(5) . ?
C12 C13 1.353(5) . ?
C12 C15 1.501(5) . ?
C13 C22 1.469(6) . ?
C13 C14 1.521(5) . ?
C14 C16 1.515(5) . ?
C14 H14 0.9800 . ?
C15 H15A 0.9600 . ?
C15 H15B 0.9600 . ?
C15 H15C 0.9600 . ?
C16 C21 1.356(6) . ?
C16 C17 1.370(5) . ?
C17 C18 1.373(6) . ?
C17 H17 0.9300 . ?
C18 C19 1.365(7) . ?
C18 H18 0.9300 . ?
C19 C20 1.348(8) . ?
C19 H19 0.9300 . ?
C20 C21 1.379(7) . ?
C20 H20 0.9300 . ?
C21 H21 0.9300 . ?
C23 C24 1.481(6) . ?
C23 H23A 0.9700 . ?
C23 H23B 0.9700 . ?
C24 H24A 0.9600 . ?
C24 H24B 0.9600 . ?
C24 H24C 0.9600 . ?
C25 C26 1.377(5) . ?
C25 C30 1.381(5) . ?
C26 C27 1.390(5) . ?
C26 H26 0.9300 . ?
C27 N3 1.370(5) . ?
C27 C28 1.410(5) . ?
C28 C29 1.387(5) . ?
C28 C34 1.472(5) . ?
C29 C30 1.367(5) . ?
C29 H29 0.9300 . ?
C30 H30 0.9300 . ?
N3 C32 1.348(4) . ?
C32 N4 1.351(5) . ?
C32 C33 1.361(5) . ?
C33 C34 1.422(5) . ?
C33 C38 1.497(5) . ?
N4 C36 1.400(5) . ?
C36 C37 1.342(5) . ?
C36 C39 1.493(5) . ?
C37 C46 1.475(6) . ?
C37 C38 1.527(5) . ?
C38 C40 1.527(5) . ?
C38 H38 0.9800 . ?
C39 H39A 0.9600 . ?
C39 H39B 0.9600 . ?
C39 H39C 0.9600 . ?
C40 C45 1.376(5) . ?
C40 C41 1.379(5) . ?
C41 C42 1.373(6) . ?
C41 H41 0.9300 . ?
C42 C43 1.370(6) . ?
C42 H42 0.9300 . ?
C43 C44 1.362(6) . ?
C43 H43 0.9300 . ?
C44 C45 1.366(5) . ?
C44 H44 0.9300 . ?
C45 H45 0.9300 . ?
C47 C48 1.515(8) . ?
C47 H47A 0.9700 . ?
C47 H47B 0.9700 . ?
C48 H48A 0.9600 . ?
C48 H48B 0.9600 . ?
C48 H48C 0.9600 . ?

loop_
_geom_torsion_atom_site_label_1
_geom_torsion_atom_site_label_2
_geom_torsion_atom_site_label_3
_geom_torsion_atom_site_label_4
_geom_torsion
_geom_torsion_site_symmetry_1
_geom_torsion_site_symmetry_2
_geom_torsion_site_symmetry_3
_geom_torsion_site_symmetry_4
_geom_torsion_publ_flag
N1 C51 C52 N2 11.5(4) . . . . ?
N3 C53 C54 N4 3.2(4) . . . . ?
C6 C1 C2 C3 -1.1(6) . . . . ?
Cl1 C1 C2 C3 179.6(3) . . . . ?
C1 C2 C3 N1 179.4(4) . . . . ?
C1 C2 C3 C4 -1.7(6) . . . . ?
N1 C3 C4 C5 -178.3(3) . . . . ?
C2 C3 C4 C5 2.8(5) . . . . ?
N1 C3 C4 C10 -0.8(5) . . . . ?
C2 C3 C4 C10 -179.7(3) . . . . ?
C3 C4 C5 C6 -1.2(6) . . . . ?
C10 C4 C5 C6 -178.7(3) . . . . ?
C4 C5 C6 C1 -1.5(6) . . . . ?
C2 C1 C6 C5 2.7(6) . . . . ?
Cl1 C1 C6 C5 -178.0(3) . . . . ?
C2 C3 N1 C8 -176.5(3) . . . . ?
C4 C3 N1 C8 4.6(5) . . . . ?
C2 C3 N1 C51 -3.5(6) . . . . ?
C4 C3 N1 C51 177.5(3) . . . . ?
C52 C51 N1 C8 -9.9(4) . . . . ?
C52 C51 N1 C3 176.7(4) . . . . ?
C3 N1 C8 C9 -3.4(6) . . . . ?
C51 N1 C8 C9 -177.5(4) . . . . ?
C3 N1 C8 N2 177.9(3) . . . . ?
C51 N1 C8 N2 3.8(4) . . . . ?
N1 C8 C9 C10 -2.1(6) . . . . ?
N2 C8 C9 C10 176.4(3) . . . . ?
N1 C8 C9 C14 173.7(3) . . . . ?
N2 C8 C9 C14 -7.8(6) . . . . ?
C8 C9 C10 O1 -174.9(4) . . . . ?
C14 C9 C10 O1 9.4(6) . . . . ?
C8 C9 C10 C4 5.6(5) . . . . ?
C14 C9 C10 C4 -170.0(3) . . . . ?
C5 C4 C10 O1 -6.4(5) . . . . ?
C3 C4 C10 O1 176.2(3) . . . . ?
C5 C4 C10 C9 173.1(3) . . . . ?
C3 C4 C10 C9 -4.3(5) . . . . ?
N1 C8 N2 C12 168.0(3) . . . . ?
C9 C8 N2 C12 -10.7(6) . . . . ?
N1 C8 N2 C52 4.4(4) . . . . ?
C9 C8 N2 C52 -174.3(4) . . . . ?
C51 C52 N2 C8 -10.2(4) . . . . ?
C51 C52 N2 C12 -172.4(4) . . . . ?
C8 N2 C12 C13 13.7(6) . . . . ?
C52 N2 C12 C13 174.5(4) . . . . ?
C8 N2 C12 C15 -165.1(4) . . . . ?
C52 N2 C12 C15 -4.3(6) . . . . ?
N2 C12 C13 C22 179.1(4) . . . . ?
C15 C12 C13 C22 -2.2(7) . . . . ?
N2 C12 C13 C14 1.5(6) . . . . ?
C15 C12 C13 C14 -179.8(4) . . . . ?
C8 C9 C14 C16 -103.6(4) . . . . ?
C10 C9 C14 C16 72.0(4) . . . . ?
C8 C9 C14 C13 20.3(5) . . . . ?
C10 C9 C14 C13 -164.1(3) . . . . ?
C12 C13 C14 C9 -17.7(5) . . . . ?
C22 C13 C14 C9 164.6(3) . . . . ?
C12 C13 C14 C16 104.4(5) . . . . ?
C22 C13 C14 C16 -73.3(4) . . . . ?
C9 C14 C16 C21 -109.3(4) . . . . ?
C13 C14 C16 C21 127.8(4) . . . . ?
C9 C14 C16 C17 68.6(5) . . . . ?
C13 C14 C16 C17 -54.3(5) . . . . ?
C21 C16 C17 C18 0.2(7) . . . . ?
C14 C16 C17 C18 -177.8(4) . . . . ?
C16 C17 C18 C19 0.1(7) . . . . ?
C17 C18 C19 C20 -0.4(9) . . . . ?
C18 C19 C20 C21 0.4(10) . . . . ?
C17 C16 C21 C20 -0.3(7) . . . . ?
C14 C16 C21 C20 177.7(4) . . . . ?
C19 C20 C21 C16 0.0(9) . . . . ?
C23 O3 C22 O2 -2.4(6) . . . . ?
C23 O3 C22 C13 177.6(3) . . . . ?
C12 C13 C22 O2 6.7(7) . . . . ?
C14 C13 C22 O2 -175.5(5) . . . . ?
C12 C13 C22 O3 -173.2(4) . . . . ?
C14 C13 C22 O3 4.5(5) . . . . ?
C22 O3 C23 C24 -175.6(4) . . . . ?
C30 C25 C26 C27 -1.6(6) . . . . ?
Cl2 C25 C26 C27 178.7(3) . . . . ?
C25 C26 C27 N3 179.3(3) . . . . ?
C25 C26 C27 C28 0.1(5) . . . . ?
N3 C27 C28 C29 -178.1(3) . . . . ?
C26 C27 C28 C29 1.1(6) . . . . ?
N3 C27 C28 C34 2.3(5) . . . . ?
C26 C27 C28 C34 -178.5(3) . . . . ?
C27 C28 C29 C30 -0.9(6) . . . . ?
C34 C28 C29 C30 178.6(4) . . . . ?
C28 C29 C30 C25 -0.5(6) . . . . ?
C26 C25 C30 C29 1.8(6) . . . . ?
Cl2 C25 C30 C29 -178.5(3) . . . . ?
C26 C27 N3 C32 -176.5(3) . . . . ?
C28 C27 N3 C32 2.7(5) . . . . ?
C26 C27 N3 C53 1.4(6) . . . . ?
C28 C27 N3 C53 -179.4(4) . . . . ?
C54 C53 N3 C32 -1.4(4) . . . . ?
C54 C53 N3 C27 -179.6(3) . . . . ?
C27 N3 C32 N4 177.2(3) . . . . ?
C53 N3 C32 N4 -1.1(4) . . . . ?
C27 N3 C32 C33 -4.0(6) . . . . ?
C53 N3 C32 C33 177.8(4) . . . . ?
N3 C32 C33 C34 -0.1(6) . . . . ?
N4 C32 C33 C34 178.5(3) . . . . ?
N3 C32 C33 C38 178.5(3) . . . . ?
N4 C32 C33 C38 -2.8(6) . . . . ?
C32 C33 C34 O4 -175.5(4) . . . . ?
C38 C33 C34 O4 5.9(6) . . . . ?
C32 C33 C34 C28 4.9(5) . . . . ?
C38 C33 C34 C28 -173.7(3) . . . . ?
C29 C28 C34 O4 -5.2(6) . . . . ?
C27 C28 C34 O4 174.3(4) . . . . ?
C29 C28 C34 C33 174.4(3) . . . . ?
C27 C28 C34 C33 -6.1(5) . . . . ?
N3 C32 N4 C36 172.5(3) . . . . ?
C33 C32 N4 C36 -6.3(6) . . . . ?
N3 C32 N4 C54 3.4(4) . . . . ?
C33 C32 N4 C54 -175.5(4) . . . . ?
C53 C54 N4 C32 -4.1(4) . . . . ?
C53 C54 N4 C36 -172.2(3) . . . . ?
C32 N4 C36 C37 6.5(5) . . . . ?
C54 N4 C36 C37 173.7(4) . . . . ?
C32 N4 C36 C39 -172.1(3) . . . . ?
C54 N4 C36 C39 -4.9(5) . . . . ?
N4 C36 C37 C46 -174.4(4) . . . . ?
C39 C36 C37 C46 4.0(7) . . . . ?
N4 C36 C37 C38 2.1(6) . . . . ?
C39 C36 C37 C38 -179.5(4) . . . . ?
C32 C33 C38 C37 10.1(5) . . . . ?
C34 C33 C38 C37 -171.4(3) . . . . ?
C32 C33 C38 C40 -113.2(4) . . . . ?
C34 C33 C38 C40 65.4(5) . . . . ?
C36 C37 C38 C33 -10.1(5) . . . . ?
C46 C37 C38 C33 166.7(3) . . . . ?
C36 C37 C38 C40 114.5(4) . . . . ?
C46 C37 C38 C40 -68.7(4) . . . . ?
C33 C38 C40 C45 44.4(5) . . . . ?
C37 C38 C40 C45 -79.7(5) . . . . ?
C33 C38 C40 C41 -137.0(4) . . . . ?
C37 C38 C40 C41 98.9(5) . . . . ?
C45 C40 C41 C42 0.2(7) . . . . ?
C38 C40 C41 C42 -178.5(4) . . . . ?
C40 C41 C42 C43 -0.1(8) . . . . ?
C41 C42 C43 C44 1.3(8) . . . . ?
C42 C43 C44 C45 -2.6(8) . . . . ?
C43 C44 C45 C40 2.7(7) . . . . ?
C41 C40 C45 C44 -1.5(7) . . . . ?
C38 C40 C45 C44 177.2(4) . . . . ?
C47 O6 C46 O5 0.7(7) . . . . ?
C47 O6 C46 C37 -177.0(4) . . . . ?
C36 C37 C46 O5 140.8(5) . . . . ?
C38 C37 C46 O5 -36.0(6) . . . . ?
C36 C37 C46 O6 -41.5(6) . . . . ?
C38 C37 C46 O6 141.7(4) . . . . ?
C46 O6 C47 C48 85.7(6) . . . . ?
